data_1506285
loop_
_publ_author_name
'Kushiro, Tetsuo'
'Hoshino, Masaki'
'Tsutsumi, Takehiko'
'Kawai, Ken-ichi'
'Shiro, Motoo'
'Shibuya, Masaaki'
'Ebizuka, Yutaka'

_publ_section_title
;
 Stereochemical course in water addition during LUP1-catalyzed triterpene
 cyclization.
;
_journal_issue 24
_journal_name_full 'Organic letters'
_journal_page_first 5589
_journal_page_last 5592
_journal_paper_doi 10.1021/ol062310d
_journal_volume 8
_journal_year 2006
_chemical_formula_moiety 'C37 H52 N2 O7 '
_chemical_formula_sum 'C37 H52 N2 O7'
_chemical_formula_weight 636.83
_space_group_IT_number 4
_symmetry_cell_setting monoclinic
_symmetry_Int_Tables_number 4
_symmetry_space_group_name_Hall 'P 2yb'
_symmetry_space_group_name_H-M 'P 1 21 1'
_cell_angle_alpha 90.0000
_cell_angle_beta 92.16(5)
_cell_angle_gamma 90.0000
_cell_formula_units_Z 2
_cell_length_a 7.942(5)
_cell_length_b 10.334(6)
_cell_length_c 19.787(12)
_cell_measurement_reflns_used 17741
_cell_measurement_temperature 93.1
_cell_measurement_theta_max 30.1
_cell_measurement_theta_min 3.1
_cell_volume 1622.8(17)
_computing_cell_refinement PROCESS-AUTO
_computing_data_collection PROCESS-AUTO
_computing_data_reduction CrystalStructure
_computing_publication_material 'CrystalStructure 3.7.0'
_computing_structure_refinement CRYSTALS
_computing_structure_solution SIR97
_diffrn_detector_area_resol_mean 10.00
_diffrn_measured_fraction_theta_full 0.998
_diffrn_measured_fraction_theta_max 0.998
_diffrn_measurement_device_type 'Rigaku RAXIS-RAPID'
_diffrn_measurement_method \w
_diffrn_radiation_type 'Mo K\a'
_diffrn_radiation_wavelength 0.71075
_diffrn_reflns_limit_h_max 11
_diffrn_reflns_limit_h_min 0
_diffrn_reflns_limit_k_max 14
_diffrn_reflns_limit_k_min 0
_diffrn_reflns_limit_l_max 27
_diffrn_reflns_limit_l_min -27
_diffrn_reflns_number 4983
_diffrn_reflns_theta_full 30.03
_diffrn_reflns_theta_max 30.03
_exptl_absorpt_coefficient_mu 0.089
_exptl_absorpt_correction_type none
_exptl_crystal_colour colorless
_exptl_crystal_density_diffrn 1.303
_exptl_crystal_density_method 'not measured'
_exptl_crystal_description platelet
_exptl_crystal_F_000 688.00
_exptl_crystal_size_max 0.25
_exptl_crystal_size_mid 0.15
_exptl_crystal_size_min 0.03
_refine_diff_density_max 0.51
_refine_diff_density_min -0.46
_refine_ls_extinction_method none
_refine_ls_goodness_of_fit_ref 0.986
_refine_ls_hydrogen_treatment refall
_refine_ls_number_parameters 1
_refine_ls_number_reflns 4983
_refine_ls_R_factor_gt 0.0530
_refine_ls_shift/su_max 0.0000
_refine_ls_structure_factor_coef Fsqd
_refine_ls_weighting_details 'w = 1/[0.0002Fo^2^ + 0.9000\s(Fo^2^)]/(4Fo^2^)'
_refine_ls_weighting_scheme calc
_refine_ls_wR_factor_ref 0.1120
_reflns_number_gt 3434
_reflns_number_total 4983
_reflns_threshold_expression F^2^>2.0\s(F^2^)
_cod_data_source_file ol062310dsi20060920_124246.cif
_cod_data_source_block '_ebioffl'
_cod_original_formula_sum 'C37 H52 N2 O7 '
_cod_database_code 1506285

loop_
_symmetry_equiv_pos_site_id
_symmetry_equiv_pos_as_xyz
1 +X,+Y,+Z
2 -X,1/2+Y,-Z

loop_
_atom_site_label
_atom_site_type_symbol
_atom_site_fract_x
_atom_site_fract_y
_atom_site_fract_z
_atom_site_U_iso_or_equiv
_atom_site_adp_type
_atom_site_occupancy
_atom_site_symmetry_multiplicity
_atom_site_calc_flag
_atom_site_refinement_flags
O(1) O 1.1589(2) 0.0474(2) 0.86057(10) 0.0258(5) Uani 1.00 1 d .
O(2) O 0.7693(2) 0.9171(2) 0.44407(11) 0.0323(6) Uani 1.00 1 d .
O(3) O 1.4069(2) 0.1302(2) 0.90144(11) 0.0301(6) Uani 1.00 1 d .
O(4) O 1.8498(2) -0.1974(2) 0.95493(11) 0.0336(6) Uani 1.00 1 d .
O(5) O 1.7812(2) -0.4000(2) 0.96915(12) 0.0360(6) Uani 1.00 1 d .
O(6) O 1.2047(2) -0.5351(2) 0.92490(12) 0.0400(7) Uani 1.00 1 d .
O(7) O 1.0432(2) -0.4046(2) 0.86461(12) 0.0371(6) Uani 1.00 1 d .
N(1) N 1.7471(3) -0.2858(2) 0.95672(12) 0.0296(7) Uani 1.00 1 d .
N(2) N 1.1697(3) -0.4290(2) 0.90047(12) 0.0302(7) Uani 1.00 1 d .
C(1) C 1.0783(3) 0.3160(3) 0.73166(16) 0.0267(8) Uani 1.00 1 d .
C(2) C 1.1520(3) 0.1925(3) 0.76477(16) 0.0293(8) Uani 1.00 1 d .
C(3) C 1.0971(3) 0.1751(3) 0.83663(14) 0.0237(7) Uani 1.00 1 d .
C(4) C 0.9044(3) 0.1751(3) 0.84457(14) 0.0228(7) Uani 1.00 1 d .
C(5) C 0.8353(3) 0.2994(3) 0.80907(14) 0.0206(7) Uani 1.00 1 d .
C(6) C 0.6466(3) 0.3207(3) 0.81820(16) 0.0256(8) Uani 1.00 1 d .
C(7) C 0.5934(3) 0.4571(3) 0.79721(14) 0.0250(7) Uani 1.00 1 d .
C(8) C 0.6341(3) 0.4948(3) 0.72473(13) 0.0213(7) Uani 1.00 1 d .
C(9) C 0.8236(3) 0.4612(3) 0.71304(14) 0.0234(7) Uani 1.00 1 d .
C(10) C 0.8817(3) 0.3212(2) 0.73471(14) 0.0209(7) Uani 1.00 1 d .
C(11) C 0.8716(3) 0.5006(3) 0.64123(14) 0.0257(8) Uani 1.00 1 d .
C(12) C 0.8262(3) 0.6412(3) 0.62224(14) 0.0249(7) Uani 1.00 1 d .
C(13) C 0.6427(3) 0.6755(2) 0.63713(13) 0.0211(7) Uani 1.00 1 d .
C(14) C 0.6070(3) 0.6457(3) 0.71269(13) 0.0209(7) Uani 1.00 1 d .
C(15) C 0.4264(3) 0.6884(3) 0.73073(16) 0.0294(8) Uani 1.00 1 d .
C(16) C 0.3792(3) 0.8259(3) 0.70725(16) 0.0292(8) Uani 1.00 1 d .
C(17) C 0.4056(3) 0.8449(3) 0.63216(16) 0.0246(7) Uani 1.00 1 d .
C(18) C 0.5913(3) 0.8149(3) 0.61708(14) 0.0237(7) Uani 1.00 1 d .
C(19) C 0.6037(3) 0.8597(3) 0.54239(16) 0.0251(8) Uani 1.00 1 d .
C(20) C 0.7766(3) 0.8880(3) 0.51651(14) 0.0245(7) Uani 1.00 1 d .
C(21) C 0.4878(3) 0.9830(3) 0.53938(17) 0.0330(8) Uani 1.00 1 d .
C(22) C 0.3912(3) 0.9841(3) 0.60641(16) 0.0279(8) Uani 1.00 1 d .
C(23) C 0.8716(3) 0.1823(3) 0.92091(14) 0.0293(8) Uani 1.00 1 d .
C(24) C 0.8264(3) 0.0476(3) 0.81708(16) 0.0272(8) Uani 1.00 1 d .
C(25) C 0.8115(3) 0.2173(3) 0.68396(14) 0.0267(8) Uani 1.00 1 d .
C(26) C 0.5127(3) 0.4169(3) 0.67660(16) 0.0273(8) Uani 1.00 1 d .
C(27) C 0.7277(3) 0.7275(3) 0.75970(16) 0.0313(8) Uani 1.00 1 d .
C(28) C 0.2796(3) 0.7596(3) 0.59055(16) 0.0318(9) Uani 1.00 1 d .
C(29) C 0.8477(3) 0.8002(3) 0.46730(14) 0.0299(8) Uani 1.00 1 d .
C(30) C 0.8921(3) 0.9776(3) 0.55528(16) 0.0298(8) Uani 1.00 1 d .
C(31) C 1.3135(3) 0.0403(3) 0.89008(14) 0.0237(7) Uani 1.00 1 d .
C(32) C 1.3576(3) -0.0978(3) 0.90644(16) 0.0239(7) Uani 1.00 1 d .
C(33) C 1.5247(3) -0.1263(3) 0.92793(14) 0.0268(8) Uani 1.00 1 d .
C(34) C 1.5661(3) -0.2532(3) 0.94054(14) 0.0259(8) Uani 1.00 1 d .
C(35) C 1.4530(3) -0.3548(3) 0.93499(14) 0.0261(7) Uani 1.00 1 d .
C(36) C 1.2919(3) -0.3220(3) 0.91295(14) 0.0249(7) Uani 1.00 1 d .
C(37) C 1.2414(3) -0.1978(3) 0.89858(16) 0.0242(7) Uani 1.00 1 d .
H(1) H 1.1244 0.3893 0.7547 0.032 Uiso 1.00 1 c R
H(2) H 1.1084 0.3183 0.6857 0.032 Uiso 1.00 1 c R
H(3) H 1.2714 0.1977 0.7652 0.035 Uiso 1.00 1 c R
H(4) H 1.1156 0.1198 0.7387 0.035 Uiso 1.00 1 c R
H(5) H 1.1465 0.2412 0.8642 0.028 Uiso 1.00 1 c R
H(6) H 0.8885 0.3686 0.8332 0.025 Uiso 1.00 1 c R
H(7) H 0.5849 0.2599 0.7911 0.030 Uiso 1.00 1 c R
H(9) H 0.6488 0.5165 0.8272 0.030 Uiso 1.00 1 c R
H(8) H 0.6225 0.3078 0.8644 0.031 Uiso 1.00 1 c R
H(10) H 0.4750 0.4640 0.8015 0.030 Uiso 1.00 1 c R
H(11) H 0.8863 0.5178 0.7423 0.028 Uiso 1.00 1 c R
H(12) H 0.9897 0.4897 0.6376 0.031 Uiso 1.00 1 c R
H(13) H 0.8138 0.4448 0.6101 0.031 Uiso 1.00 1 c R
H(14) H 0.8422 0.6530 0.5753 0.030 Uiso 1.00 1 c R
H(15) H 0.8990 0.6977 0.6474 0.030 Uiso 1.00 1 c R
H(16) H 0.5729 0.6190 0.6105 0.025 Uiso 1.00 1 c R
H(17) H 0.3483 0.6296 0.7100 0.035 Uiso 1.00 1 c R
H(18) H 0.4181 0.6844 0.7785 0.036 Uiso 1.00 1 c R
H(19) H 0.4475 0.8862 0.7320 0.035 Uiso 1.00 1 c R
H(20) H 0.2640 0.8411 0.7159 0.035 Uiso 1.00 1 c R
H(21) H 0.6593 0.8720 0.6441 0.028 Uiso 1.00 1 c R
H(22) H 0.5526 0.7953 0.5142 0.030 Uiso 1.00 1 c R
H(23) H 0.5544 1.0589 0.5361 0.040 Uiso 1.00 1 c R
H(24) H 0.4107 0.9783 0.5016 0.040 Uiso 1.00 1 c R
H(25) H 0.2766 1.0075 0.5981 0.033 Uiso 1.00 1 c R
H(26) H 0.4420 1.0426 0.6381 0.034 Uiso 1.00 1 c R
H(27) H 0.9251 0.1114 0.9435 0.035 Uiso 1.00 1 c R
H(28) H 0.9156 0.2611 0.9388 0.035 Uiso 1.00 1 c R
H(29) H 0.7537 0.1788 0.9273 0.035 Uiso 1.00 1 c R
H(30) H 0.7311 0.0666 0.7883 0.033 Uiso 1.00 1 c R
H(31) H 0.9075 0.0019 0.7923 0.034 Uiso 1.00 1 c R
H(32) H 0.7925 -0.0042 0.8539 0.034 Uiso 1.00 1 c R
H(33) H 0.8881 0.1468 0.6823 0.032 Uiso 1.00 1 c R
H(34) H 0.7057 0.1871 0.6984 0.032 Uiso 1.00 1 c R
H(35) H 0.7976 0.2546 0.6402 0.032 Uiso 1.00 1 c R
H(36) H 0.5569 0.4141 0.6327 0.033 Uiso 1.00 1 c R
H(37) H 0.5014 0.3312 0.6933 0.032 Uiso 1.00 1 c R
H(38) H 0.4054 0.4577 0.6744 0.032 Uiso 1.00 1 c R
H(39) H 0.7107 0.8169 0.7506 0.038 Uiso 1.00 1 c R
H(40) H 0.7049 0.7101 0.8056 0.037 Uiso 1.00 1 c R
H(41) H 0.8411 0.7051 0.7515 0.037 Uiso 1.00 1 c R
H(42) H 0.1682 0.7775 0.6037 0.038 Uiso 1.00 1 c R
H(43) H 0.2885 0.7777 0.5437 0.038 Uiso 1.00 1 c R
H(44) H 0.3048 0.6710 0.5987 0.038 Uiso 1.00 1 c R
H(45) H 0.7949 0.7193 0.4580 0.036 Uiso 1.00 1 c R
H(46) H 0.9664 0.7907 0.4655 0.036 Uiso 1.00 1 c R
H(47) H 0.8364 1.0576 0.5623 0.036 Uiso 1.00 1 c R
H(48) H 0.9229 0.9399 0.5978 0.036 Uiso 1.00 1 c R
H(49) H 0.9903 0.9921 0.5304 0.036 Uiso 1.00 1 c R
H(50) H 1.6063 -0.0595 0.9335 0.032 Uiso 1.00 1 c R
H(51) H 1.4843 -0.4414 0.9457 0.031 Uiso 1.00 1 c R
H(52) H 1.1287 -0.1802 0.8835 0.029 Uiso 1.00 1 c R

loop_
_atom_site_aniso_label
_atom_site_aniso_U_11
_atom_site_aniso_U_22
_atom_site_aniso_U_33
_atom_site_aniso_U_12
_atom_site_aniso_U_13
_atom_site_aniso_U_23
O(1) 0.0259(9) 0.0192(11) 0.0320(11) 0.0005(9) -0.0020(8) 0.0036(10)
O(2) 0.0351(11) 0.0283(13) 0.0333(12) 0.0019(10) -0.0002(9) 0.0080(11)
O(3) 0.0273(10) 0.0203(12) 0.0425(13) -0.0038(9) -0.0017(9) 0.0056(11)
O(4) 0.0283(10) 0.0341(14) 0.0382(13) -0.0003(11) -0.0020(9) 0.0012(12)
O(5) 0.0314(11) 0.0304(15) 0.0460(14) 0.0099(10) -0.0043(10) 0.0076(12)
O(6) 0.0478(13) 0.0216(14) 0.0501(15) -0.0036(11) -0.0050(11) 0.0067(12)
O(7) 0.0346(11) 0.0301(14) 0.0459(14) -0.0049(11) -0.0075(10) -0.0037(12)
N(1) 0.0270(12) 0.0307(17) 0.0308(14) 0.0053(12) -0.0017(11) 0.0010(13)
N(2) 0.0360(14) 0.0226(16) 0.0320(15) -0.0014(12) 0.0031(12) -0.0029(13)
C(1) 0.0250(13) 0.0195(17) 0.0357(17) 0.0005(13) 0.0040(12) 0.0036(15)
C(2) 0.0237(14) 0.0225(18) 0.0414(18) 0.0026(13) -0.0003(13) 0.0036(16)
C(3) 0.0260(14) 0.0144(15) 0.0305(16) 0.0022(13) -0.0005(12) 0.0037(14)
C(4) 0.0220(13) 0.0169(15) 0.0295(15) -0.0009(12) -0.0007(11) -0.0005(14)
C(5) 0.0193(12) 0.0185(16) 0.0240(14) 0.0002(12) 0.0026(11) -0.0006(13)
C(6) 0.0229(13) 0.0220(18) 0.0319(17) 0.0007(13) 0.0013(12) 0.0026(14)
C(7) 0.0224(13) 0.0239(17) 0.0288(16) 0.0016(13) 0.0035(11) 0.0034(14)
C(8) 0.0215(13) 0.0202(16) 0.0223(14) 0.0005(12) -0.0002(11) 0.0009(13)
C(9) 0.0199(12) 0.0177(16) 0.0326(16) -0.0004(12) -0.0004(11) -0.0034(14)
C(10) 0.0175(12) 0.0192(16) 0.0260(15) -0.0012(11) 0.0004(11) 0.0006(13)
C(11) 0.0245(13) 0.0223(17) 0.0305(16) 0.0050(13) 0.0025(12) 0.0041(14)
C(12) 0.0278(14) 0.0233(17) 0.0240(15) 0.0045(13) 0.0073(11) 0.0059(14)
C(13) 0.0214(12) 0.0188(16) 0.0230(14) 0.0006(12) 0.0014(11) 0.0001(13)
C(14) 0.0238(13) 0.0211(17) 0.0180(13) 0.0028(12) 0.0034(11) 0.0013(12)
C(15) 0.0302(15) 0.0231(18) 0.0352(18) 0.0059(14) 0.0081(13) 0.0058(15)
C(16) 0.0271(14) 0.0236(18) 0.0373(18) 0.0075(13) 0.0049(13) 0.0056(15)
C(17) 0.0256(13) 0.0194(17) 0.0289(16) 0.0034(12) 0.0026(12) 0.0047(14)
C(18) 0.0209(12) 0.0197(17) 0.0304(16) 0.0000(12) -0.0013(11) 0.0031(14)
C(19) 0.0214(13) 0.0220(17) 0.0318(16) 0.0005(12) -0.0022(11) 0.0049(14)
C(20) 0.0292(14) 0.0180(16) 0.0263(16) 0.0002(13) 0.0014(12) 0.0047(13)
C(21) 0.0267(14) 0.0270(19) 0.0452(19) 0.0056(14) -0.0017(13) 0.0081(17)
C(22) 0.0285(14) 0.0207(18) 0.0347(17) 0.0036(13) 0.0028(12) 0.0052(15)
C(23) 0.0284(14) 0.0240(18) 0.0350(17) 0.0010(14) -0.0038(13) 0.0039(15)
C(24) 0.0263(14) 0.0218(17) 0.0336(17) -0.0006(13) 0.0012(12) 0.0039(15)
C(25) 0.0330(15) 0.0227(17) 0.0246(15) 0.0016(14) 0.0043(12) -0.0001(14)
C(26) 0.0241(14) 0.0197(17) 0.0378(18) -0.0014(13) -0.0027(12) 0.0041(15)
C(27) 0.0365(16) 0.0210(18) 0.0361(18) -0.0023(15) -0.0048(14) 0.0005(15)
C(28) 0.0241(14) 0.029(2) 0.042(2) -0.0005(14) -0.0002(13) 0.0039(16)
C(29) 0.0359(16) 0.0223(18) 0.0319(17) -0.0021(14) 0.0047(13) 0.0022(15)
C(30) 0.0315(15) 0.0257(19) 0.0323(17) -0.0009(14) 0.0040(12) -0.0014(15)
C(31) 0.0253(14) 0.0215(17) 0.0244(15) 0.0017(13) 0.0034(11) 0.0025(14)
C(32) 0.0229(13) 0.0202(16) 0.0286(16) -0.0008(12) 0.0001(11) 0.0034(14)
C(33) 0.0269(14) 0.0253(18) 0.0281(17) -0.0007(13) 0.0002(12) -0.0022(14)
C(34) 0.0232(14) 0.0253(18) 0.0289(16) 0.0031(13) -0.0026(12) 0.0039(14)
C(35) 0.0308(14) 0.0208(17) 0.0267(15) 0.0050(13) 0.0009(12) 0.0018(14)
C(36) 0.0283(14) 0.0185(16) 0.0279(15) -0.0026(13) 0.0019(12) 0.0007(14)
C(37) 0.0232(13) 0.0217(17) 0.0277(15) 0.0013(13) 0.0001(12) 0.0014(14)

loop_
_atom_type_symbol
_atom_type_description
_atom_type_scat_dispersion_real
_atom_type_scat_dispersion_imag
_atom_type_scat_source
C C 0.003 0.002
;
International Tables for Crystallography
(1992, Vol. C, Tables 4.2.6.8 and 6.1.1.4)
;
H H 0.000 0.000
;
International Tables for Crystallography
(1992, Vol. C, Table 6.1.1.4)
;
N N 0.006 0.003
;
International Tables for Crystallography
(1992, Vol. C, Tables 4.2.6.8 and 6.1.1.4)
;
O O 0.011 0.006
;
International Tables for Crystallography
(1992, Vol. C, Tables 4.2.6.8 and 6.1.1.4)
;

loop_
_geom_angle_atom_site_label_1
_geom_angle_atom_site_label_2
_geom_angle_atom_site_label_3
_geom_angle
C(3) O(1) C(31) 118.3(2)
C(20) O(2) C(29) 60.66(19)
O(4) N(1) O(5) 125.3(2)
O(4) N(1) C(34) 117.3(2)
O(5) N(1) C(34) 117.3(2)
O(6) N(2) O(7) 125.2(2)
O(6) N(2) C(36) 117.6(2)
O(7) N(2) C(36) 117.1(2)
C(2) C(1) C(10) 112.0(2)
C(1) C(2) C(3) 112.3(2)
O(1) C(3) C(2) 107.6(2)
O(1) C(3) C(4) 106.6(2)
C(2) C(3) C(4) 114.6(2)
C(3) C(4) C(5) 106.8(2)
C(3) C(4) C(23) 107.7(2)
C(3) C(4) C(24) 110.5(2)
C(5) C(4) C(23) 109.4(2)
C(5) C(4) C(24) 114.5(2)
C(23) C(4) C(24) 107.7(2)
C(4) C(5) C(6) 113.3(2)
C(4) C(5) C(10) 117.2(2)
C(6) C(5) C(10) 111.2(2)
C(5) C(6) C(7) 111.3(2)
C(6) C(7) C(8) 115.0(2)
C(7) C(8) C(9) 108.6(2)
C(7) C(8) C(14) 110.9(2)
C(7) C(8) C(26) 107.1(2)
C(9) C(8) C(14) 108.6(2)
C(9) C(8) C(26) 111.8(2)
C(14) C(8) C(26) 109.8(2)
C(8) C(9) C(10) 115.8(2)
C(8) C(9) C(11) 110.5(2)
C(10) C(9) C(11) 114.5(2)
C(1) C(10) C(5) 107.8(2)
C(1) C(10) C(9) 107.7(2)
C(1) C(10) C(25) 106.5(2)
C(5) C(10) C(9) 108.3(2)
C(5) C(10) C(25) 114.9(2)
C(9) C(10) C(25) 111.3(2)
C(9) C(11) C(12) 114.2(2)
C(11) C(12) C(13) 112.7(2)
C(12) C(13) C(14) 110.2(2)
C(12) C(13) C(18) 114.1(2)
C(14) C(13) C(18) 111.9(2)
C(8) C(14) C(13) 107.9(2)
C(8) C(14) C(15) 111.3(2)
C(8) C(14) C(27) 111.4(2)
C(13) C(14) C(15) 111.4(2)
C(13) C(14) C(27) 109.6(2)
C(15) C(14) C(27) 105.1(2)
C(14) C(15) C(16) 114.2(2)
C(15) C(16) C(17) 111.9(2)
C(16) C(17) C(18) 109.3(2)
C(16) C(17) C(22) 115.8(2)
C(16) C(17) C(28) 109.6(2)
C(18) C(17) C(22) 100.6(2)
C(18) C(17) C(28) 112.7(2)
C(22) C(17) C(28) 108.7(2)
C(13) C(18) C(17) 112.4(2)
C(13) C(18) C(19) 119.7(2)
C(17) C(18) C(19) 102.6(2)
C(18) C(19) C(20) 118.1(2)
C(18) C(19) C(21) 102.6(2)
C(20) C(19) C(21) 111.6(2)
O(2) C(20) C(19) 111.6(2)
O(2) C(20) C(29) 58.45(19)
O(2) C(20) C(30) 112.1(2)
C(19) C(20) C(29) 118.9(2)
C(19) C(20) C(30) 119.6(2)
C(29) C(20) C(30) 118.8(2)
C(19) C(21) C(22) 106.3(2)
C(17) C(22) C(21) 104.1(2)
O(2) C(29) C(20) 60.9(2)
O(1) C(31) O(3) 125.9(2)
O(1) C(31) C(32) 110.3(2)
O(3) C(31) C(32) 123.7(2)
C(31) C(32) C(33) 118.2(2)
C(31) C(32) C(37) 122.2(2)
C(33) C(32) C(37) 119.5(2)
C(32) C(33) C(34) 118.1(2)
N(1) C(34) C(33) 118.4(2)
N(1) C(34) C(35) 117.4(2)
C(33) C(34) C(35) 124.1(2)
C(34) C(35) C(36) 115.5(2)
N(2) C(36) C(35) 117.5(2)
N(2) C(36) C(37) 118.6(2)
C(35) C(36) C(37) 123.9(2)
C(32) C(37) C(36) 119.0(2)
C(2) C(1) H(1) 108.8
C(2) C(1) H(2) 108.8
C(10) C(1) H(1) 108.7
C(10) C(1) H(2) 108.9
H(1) C(1) H(2) 109.5
C(1) C(2) H(3) 108.7
C(1) C(2) H(4) 108.8
C(3) C(2) H(3) 108.7
C(3) C(2) H(4) 108.9
H(3) C(2) H(4) 109.5
O(1) C(3) H(5) 109.4
C(2) C(3) H(5) 109.1
C(4) C(3) H(5) 109.3
C(4) C(5) H(6) 104.6
C(6) C(5) H(6) 104.6
C(10) C(5) H(6) 104.6
C(5) C(6) H(7) 108.9
C(5) C(6) H(8) 109.1
C(7) C(6) H(7) 109.0
C(7) C(6) H(8) 109.1
H(7) C(6) H(8) 109.5
C(6) C(7) H(9) 108.1
C(6) C(7) H(10) 108.0
C(8) C(7) H(9) 108.1
C(8) C(7) H(10) 108.1
H(9) C(7) H(10) 109.5
C(8) C(9) H(11) 104.9
C(10) C(9) H(11) 104.9
C(11) C(9) H(11) 104.9
C(9) C(11) H(12) 108.6
C(9) C(11) H(13) 107.9
C(12) C(11) H(12) 108.5
C(12) C(11) H(13) 108.1
H(12) C(11) H(13) 109.5
C(11) C(12) H(14) 108.7
C(11) C(12) H(15) 108.6
C(13) C(12) H(14) 108.7
C(13) C(12) H(15) 108.7
H(14) C(12) H(15) 109.5
C(12) C(13) H(16) 106.8
C(14) C(13) H(16) 106.7
C(18) C(13) H(16) 106.7
C(14) C(15) H(17) 108.2
C(14) C(15) H(18) 108.3
C(16) C(15) H(17) 108.2
C(16) C(15) H(18) 108.4
H(17) C(15) H(18) 109.5
C(15) C(16) H(19) 108.8
C(15) C(16) H(20) 108.9
C(17) C(16) H(19) 108.8
C(17) C(16) H(20) 108.9
H(19) C(16) H(20) 109.5
C(13) C(18) H(21) 107.1
C(17) C(18) H(21) 107.1
C(19) C(18) H(21) 107.2
C(18) C(19) H(22) 108.0
C(20) C(19) H(22) 108.1
C(21) C(19) H(22) 108.0
C(19) C(21) H(23) 110.2
C(19) C(21) H(24) 110.3
C(22) C(21) H(23) 110.3
C(22) C(21) H(24) 110.4
H(23) C(21) H(24) 109.5
C(17) C(22) H(25) 110.9
C(17) C(22) H(26) 110.7
C(21) C(22) H(25) 110.7
C(21) C(22) H(26) 110.9
H(25) C(22) H(26) 109.5
C(4) C(23) H(27) 109.5
C(4) C(23) H(28) 109.5
C(4) C(23) H(29) 109.4
H(27) C(23) H(28) 109.5
H(27) C(23) H(29) 109.5
H(28) C(23) H(29) 109.5
C(4) C(24) H(30) 109.5
C(4) C(24) H(31) 109.5
C(4) C(24) H(32) 109.4
H(30) C(24) H(31) 109.5
H(30) C(24) H(32) 109.5
H(31) C(24) H(32) 109.5
C(10) C(25) H(33) 109.6
C(10) C(25) H(34) 109.4
C(10) C(25) H(35) 109.4
H(33) C(25) H(34) 109.5
H(33) C(25) H(35) 109.5
H(34) C(25) H(35) 109.5
C(8) C(26) H(36) 109.5
C(8) C(26) H(37) 109.5
C(8) C(26) H(38) 109.4
H(36) C(26) H(37) 109.5
H(36) C(26) H(38) 109.5
H(37) C(26) H(38) 109.5
C(14) C(27) H(39) 109.6
C(14) C(27) H(40) 109.5
C(14) C(27) H(41) 109.4
H(39) C(27) H(40) 109.5
H(39) C(27) H(41) 109.5
H(40) C(27) H(41) 109.5
C(17) C(28) H(42) 109.4
C(17) C(28) H(43) 109.6
C(17) C(28) H(44) 109.3
H(42) C(28) H(43) 109.5
H(42) C(28) H(44) 109.5
H(43) C(28) H(44) 109.5
O(2) C(29) H(45) 119.9
O(2) C(29) H(46) 119.8
C(20) C(29) H(45) 119.8
C(20) C(29) H(46) 119.9
H(45) C(29) H(46) 109.5
C(20) C(30) H(47) 109.5
C(20) C(30) H(48) 109.5
C(20) C(30) H(49) 109.4
H(47) C(30) H(48) 109.5
H(47) C(30) H(49) 109.5
H(48) C(30) H(49) 109.5
C(32) C(33) H(50) 120.9
C(34) C(33) H(50) 121.0
C(34) C(35) H(51) 122.2
C(36) C(35) H(51) 122.3
C(32) C(37) H(52) 120.5
C(36) C(37) H(52) 120.6

loop_
_geom_bond_atom_site_label_1
_geom_bond_atom_site_label_2
_geom_bond_distance
O(1) C(3) 1.480(3)
O(1) C(31) 1.341(3)
O(2) C(20) 1.464(3)
O(2) C(29) 1.427(4)
O(3) C(31) 1.205(3)
O(4) N(1) 1.226(3)
O(5) N(1) 1.232(3)
O(6) N(2) 1.226(3)
O(7) N(2) 1.234(3)
N(1) C(34) 1.500(3)
N(2) C(36) 1.486(4)
C(1) C(2) 1.540(4)
C(1) C(10) 1.565(3)
C(2) C(3) 1.513(4)
C(3) C(4) 1.545(3)
C(4) C(5) 1.554(4)
C(4) C(23) 1.544(4)
C(4) C(24) 1.546(4)
C(5) C(6) 1.532(3)
C(5) C(10) 1.547(4)
C(6) C(7) 1.525(4)
C(7) C(8) 1.532(4)
C(8) C(9) 1.570(3)
C(8) C(14) 1.592(4)
C(8) C(26) 1.554(4)
C(9) C(10) 1.574(4)
C(9) C(11) 1.540(4)
C(10) C(25) 1.559(4)
C(11) C(12) 1.540(4)
C(12) C(13) 1.539(3)
C(13) C(14) 1.563(3)
C(13) C(18) 1.546(4)
C(14) C(15) 1.555(3)
C(14) C(27) 1.559(4)
C(15) C(16) 1.537(4)
C(16) C(17) 1.521(4)
C(17) C(18) 1.547(3)
C(17) C(22) 1.529(4)
C(17) C(28) 1.548(4)
C(18) C(19) 1.555(4)
C(19) C(20) 1.512(3)
C(19) C(21) 1.573(4)
C(20) C(29) 1.460(4)
C(20) C(30) 1.494(4)
C(21) C(22) 1.557(4)
C(31) C(32) 1.502(4)
C(32) C(33) 1.410(4)
C(32) C(37) 1.390(4)
C(33) C(34) 1.372(4)
C(34) C(35) 1.384(4)
C(35) C(36) 1.379(4)
C(36) C(37) 1.371(4)
C(1) H(1) 0.950
C(1) H(2) 0.950
C(2) H(3) 0.950
C(2) H(4) 0.950
C(3) H(5) 0.950
C(5) H(6) 0.950
C(6) H(7) 0.950
C(6) H(8) 0.950
C(7) H(9) 0.950
C(7) H(10) 0.950
C(9) H(11) 0.950
C(11) H(12) 0.950
C(11) H(13) 0.950
C(12) H(14) 0.950
C(12) H(15) 0.950
C(13) H(16) 0.950
C(15) H(17) 0.950
C(15) H(18) 0.950
C(16) H(19) 0.950
C(16) H(20) 0.950
C(18) H(21) 0.950
C(19) H(22) 0.950
C(21) H(23) 0.950
C(21) H(24) 0.950
C(22) H(25) 0.950
C(22) H(26) 0.950
C(23) H(27) 0.950
C(23) H(28) 0.950
C(23) H(29) 0.950
C(24) H(30) 0.950
C(24) H(31) 0.950
C(24) H(32) 0.950
C(25) H(33) 0.950
C(25) H(34) 0.950
C(25) H(35) 0.950
C(26) H(36) 0.950
C(26) H(37) 0.950
C(26) H(38) 0.950
C(27) H(39) 0.950
C(27) H(40) 0.950
C(27) H(41) 0.950
C(28) H(42) 0.950
C(28) H(43) 0.950
C(28) H(44) 0.950
C(29) H(45) 0.950
C(29) H(46) 0.950
C(30) H(47) 0.950
C(30) H(48) 0.950
C(30) H(49) 0.950
C(33) H(50) 0.950
C(35) H(51) 0.950
C(37) H(52) 0.950

loop_
_geom_contact_atom_site_label_1
_geom_contact_atom_site_label_2
_geom_contact_distance
_geom_contact_site_symmetry_2
O(1) O(5) 3.428(3) 85702
O(2) C(11) 3.477(3) 75602
O(2) C(26) 3.211(3) 65602
O(3) O(5) 3.029(3) 85702
O(3) N(1) 3.223(3) 85702
O(3) C(6) 3.232(3) 65501
O(3) C(34) 3.350(3) 85702
O(3) C(35) 3.386(3) 85702
O(4) O(6) 2.955(3) 85702
O(4) O(7) 3.216(3) 65501
O(4) C(23) 3.474(3) 84702
O(4) C(37) 3.343(3) 65501
O(5) O(1) 3.428(3) 84702
O(5) O(3) 3.029(3) 84702
O(5) O(7) 2.989(3) 65501
O(5) N(2) 3.432(3) 65501
O(5) C(23) 3.551(3) 84702
O(5) C(31) 2.977(3) 84702
O(5) C(32) 3.415(4) 84702
O(6) O(4) 2.955(3) 84702
O(6) N(1) 3.504(3) 84702
O(6) C(3) 3.554(3) 54501
O(7) O(4) 3.216(3) 45501
O(7) O(5) 2.989(3) 45501
O(7) N(1) 3.268(3) 45501
O(7) C(27) 3.473(3) 54501
N(1) O(3) 3.223(3) 84702
N(1) O(6) 3.504(3) 85702
N(1) O(7) 3.268(3) 65501
N(1) C(31) 3.572(4) 84702
N(2) O(5) 3.432(3) 45501
C(3) O(6) 3.554(3) 56501
C(6) O(3) 3.232(3) 45501
C(7) C(35) 3.561(4) 46501
C(11) O(2) 3.477(3) 74602
C(23) O(4) 3.474(3) 85702
C(23) O(5) 3.551(3) 85702
C(23) C(36) 3.580(4) 75702
C(24) C(27) 3.575(4) 54501
C(26) O(2) 3.211(3) 64602
C(27) O(7) 3.473(3) 56501
C(27) C(24) 3.575(4) 56501
C(31) O(5) 2.977(3) 85702
C(31) N(1) 3.572(4) 85702
C(32) O(5) 3.415(4) 85702
C(34) O(3) 3.350(3) 84702
C(35) O(3) 3.386(3) 84702
C(35) C(7) 3.561(4) 64501
C(36) C(23) 3.580(4) 74702
C(37) O(4) 3.343(3) 45501
O(2) H(2) 2.960 75602
O(2) H(12) 2.659 75602
O(2) H(13) 3.530 75602
O(2) H(16) 3.562 65602
O(2) H(36) 2.953 65602
O(2) H(37) 3.515 65602
O(2) H(38) 2.712 65602
O(2) H(44) 2.812 65602
O(3) H(7) 2.966 65501
O(3) H(8) 2.633 65501
O(3) H(29) 2.827 65501
O(3) H(30) 3.537 65501
O(3) H(32) 3.523 65501
O(3) H(51) 3.201 85702
O(4) H(27) 3.257 65501
O(4) H(27) 3.297 84702
O(4) H(28) 2.789 84702
O(4) H(32) 2.851 65501
O(4) H(40) 3.273 64501
O(4) H(52) 2.678 65501
O(5) H(9) 3.085 64501
O(5) H(27) 2.853 84702
O(5) H(28) 3.399 84702
O(5) H(40) 3.462 64501
O(6) H(1) 3.493 54501
O(6) H(5) 2.637 54501
O(6) H(6) 3.201 54501
O(6) H(10) 3.311 64501
O(6) H(27) 3.215 74702
O(6) H(28) 3.135 54501
O(6) H(50) 3.139 84702
O(7) H(1) 3.129 54501
O(7) H(6) 2.708 54501
O(7) H(9) 3.294 54501
O(7) H(11) 2.798 54501
O(7) H(40) 3.123 54501
O(7) H(41) 2.933 54501
N(1) H(9) 3.347 64501
N(1) H(27) 3.379 84702
N(1) H(28) 3.356 84702
N(1) H(32) 3.578 65501
N(1) H(40) 2.996 64501
N(1) H(52) 3.578 65501
N(2) H(1) 3.449 54501
N(2) H(5) 3.485 54501
N(2) H(6) 3.303 54501
N(2) H(10) 3.360 64501
N(2) H(18) 3.385 64501
N(2) H(27) 3.232 74702
C(1) H(37) 3.476 65501
C(1) H(38) 3.225 65501
C(2) H(7) 3.528 65501
C(2) H(37) 3.471 65501
C(6) H(3) 3.370 45501
C(7) H(51) 3.267 46501
C(11) H(24) 3.548 64602
C(11) H(46) 3.321 74602
C(12) H(24) 3.468 64602
C(12) H(42) 3.094 65501
C(13) H(24) 3.431 64602
C(21) H(16) 3.301 65602
C(21) H(22) 3.407 65602
C(21) H(36) 3.483 65602
C(21) H(45) 3.318 65602
C(22) H(45) 3.094 65602
C(22) H(49) 3.470 45501
C(23) H(50) 3.284 45501
C(24) H(39) 2.857 54501
C(24) H(50) 3.145 45501
C(25) H(26) 3.535 54501
C(25) H(46) 3.582 74602
C(25) H(47) 2.932 54501
C(25) H(48) 3.467 54501
C(26) H(1) 3.513 45501
C(26) H(2) 3.380 45501
C(26) H(3) 3.482 45501
C(27) H(30) 3.550 56501
C(27) H(31) 3.230 56501
C(27) H(32) 3.369 56501
C(28) H(15) 3.327 45501
C(28) H(23) 3.545 64602
C(28) H(46) 3.456 45501
C(28) H(48) 3.399 45501
C(28) H(49) 3.502 45501
C(29) H(2) 3.066 75602
C(29) H(12) 3.164 75602
C(29) H(13) 3.481 75602
C(29) H(25) 3.421 64602
C(29) H(49) 3.433 74602
C(30) H(25) 3.154 65501
C(30) H(33) 3.064 56501
C(30) H(35) 3.418 56501
C(30) H(42) 3.138 65501
C(30) H(45) 3.541 75602
C(30) H(46) 3.455 75602
C(31) H(51) 3.576 85702
C(32) H(18) 3.435 64501
C(32) H(19) 3.555 64501
C(32) H(51) 3.532 85702
C(33) H(32) 2.916 65501
C(33) H(40) 3.320 64501
C(33) H(51) 3.150 85702
C(34) H(9) 3.352 64501
C(34) H(18) 3.435 64501
C(34) H(40) 2.951 64501
C(35) H(9) 2.998 64501
C(35) H(10) 3.248 64501
C(35) H(18) 3.126 64501
C(35) H(29) 3.252 74702
C(35) H(40) 3.375 64501
C(35) H(50) 3.400 84702
C(36) H(10) 3.480 64501
C(36) H(18) 2.880 64501
C(36) H(27) 3.447 74702
C(36) H(28) 3.524 74702
C(36) H(29) 3.195 74702
C(37) H(18) 3.058 64501
C(37) H(28) 3.519 74702
H(1) O(6) 3.493 56501
H(1) O(7) 3.129 56501
H(1) N(2) 3.449 56501
H(1) C(26) 3.513 65501
H(1) H(10) 3.002 65501
H(1) H(17) 3.199 65501
H(1) H(37) 3.328 65501
H(1) H(38) 2.876 65501
H(2) O(2) 2.960 74602
H(2) C(26) 3.380 65501
H(2) C(29) 3.066 74602
H(2) H(37) 3.122 65501
H(2) H(38) 2.780 65501
H(2) H(45) 3.144 74602
H(2) H(46) 3.042 74602
H(3) C(6) 3.370 65501
H(3) C(26) 3.482 65501
H(3) H(7) 2.603 65501
H(3) H(8) 3.537 65501
H(3) H(10) 3.257 65501
H(3) H(19) 3.581 64501
H(3) H(26) 3.315 64501
H(3) H(37) 2.731 65501
H(3) H(38) 3.424 65501
H(4) H(19) 3.580 64501
H(4) H(20) 3.150 64501
H(4) H(25) 3.316 64501
H(4) H(26) 3.422 64501
H(5) O(6) 2.637 56501
H(5) N(2) 3.485 56501
H(6) O(6) 3.201 56501
H(6) O(7) 2.708 56501
H(6) N(2) 3.303 56501
H(7) O(3) 2.966 45501
H(7) C(2) 3.528 45501
H(7) H(3) 2.603 45501
H(9) O(5) 3.085 46501
H(9) O(7) 3.294 56501
H(9) N(1) 3.347 46501
H(9) C(34) 3.352 46501
H(9) C(35) 2.998 46501
H(9) H(51) 2.761 46501
H(8) O(3) 2.633 45501
H(8) H(3) 3.537 45501
H(8) H(51) 3.262 46501
H(10) O(6) 3.311 46501
H(10) N(2) 3.360 46501
H(10) C(35) 3.248 46501
H(10) C(36) 3.480 46501
H(10) H(1) 3.002 45501
H(10) H(3) 3.257 45501
H(10) H(51) 3.014 46501
H(11) O(7) 2.798 56501
H(12) O(2) 2.659 74602
H(12) C(29) 3.164 74602
H(12) H(17) 3.457 65501
H(12) H(38) 3.371 65501
H(12) H(42) 3.373 65501
H(12) H(44) 3.241 65501
H(12) H(46) 2.927 74602
H(12) H(49) 3.334 74602
H(13) O(2) 3.530 74602
H(13) C(29) 3.481 74602
H(13) H(24) 2.807 64602
H(13) H(43) 3.567 64602
H(13) H(46) 2.832 74602
H(13) H(49) 3.273 74602
H(14) H(24) 3.062 64602
H(14) H(42) 2.928 65501
H(14) H(49) 3.020 74602
H(15) C(28) 3.327 65501
H(15) H(20) 3.484 65501
H(15) H(42) 2.478 65501
H(15) H(44) 3.410 65501
H(16) O(2) 3.562 64602
H(16) C(21) 3.301 64602
H(16) H(23) 3.099 64602
H(16) H(24) 2.659 64602
H(17) H(1) 3.199 45501
H(17) H(12) 3.457 45501
H(18) N(2) 3.385 46501
H(18) C(32) 3.435 46501
H(18) C(34) 3.435 46501
H(18) C(35) 3.126 46501
H(18) C(36) 2.880 46501
H(18) C(37) 3.058 46501
H(18) H(51) 3.575 46501
H(18) H(52) 3.453 46501
H(19) C(32) 3.555 46501
H(19) H(3) 3.581 46501
H(19) H(4) 3.580 46501
H(19) H(30) 3.099 56501
H(20) H(4) 3.150 46501
H(20) H(15) 3.484 45501
H(20) H(52) 3.532 46501
H(21) H(30) 3.520 56501
H(21) H(33) 3.441 56501
H(21) H(34) 3.445 56501
H(22) C(21) 3.407 64602
H(22) H(23) 2.759 64602
H(22) H(24) 3.304 64602
H(22) H(36) 3.243 65602
H(23) C(28) 3.545 65602
H(23) H(16) 3.099 65602
H(23) H(22) 2.759 65602
H(23) H(35) 3.430 56501
H(23) H(43) 3.052 65602
H(23) H(44) 3.152 65602
H(23) H(45) 3.238 65602
H(24) C(11) 3.548 65602
H(24) C(12) 3.468 65602
H(24) C(13) 3.431 65602
H(24) H(13) 2.807 65602
H(24) H(14) 3.062 65602
H(24) H(16) 2.659 65602
H(24) H(22) 3.304 65602
H(24) H(36) 2.759 65602
H(24) H(45) 3.099 65602
H(24) H(49) 3.411 45501
H(25) C(29) 3.421 65602
H(25) C(30) 3.154 45501
H(25) H(4) 3.316 46501
H(25) H(45) 2.509 65602
H(25) H(47) 3.579 45501
H(25) H(48) 2.895 45501
H(25) H(49) 2.600 45501
H(26) C(25) 3.535 56501
H(26) H(3) 3.315 46501
H(26) H(4) 3.422 46501
H(26) H(34) 2.802 56501
H(26) H(35) 3.574 56501
H(26) H(37) 3.205 56501
H(26) H(45) 3.198 65602
H(27) O(4) 3.257 45501
H(27) O(4) 3.297 85702
H(27) O(5) 2.853 85702
H(27) O(6) 3.215 75702
H(27) N(1) 3.379 85702
H(27) N(2) 3.232 75702
H(27) C(36) 3.447 75702
H(27) H(50) 3.088 45501
H(28) O(4) 2.789 85702
H(28) O(5) 3.399 85702
H(28) O(6) 3.135 56501
H(28) N(1) 3.356 85702
H(28) C(36) 3.524 75702
H(28) C(37) 3.519 75702
H(28) H(52) 3.596 75702
H(29) O(3) 2.827 45501
H(29) C(35) 3.252 75702
H(29) C(36) 3.195 75702
H(29) H(50) 2.731 45501
H(29) H(51) 3.433 75702
H(30) O(3) 3.537 45501
H(30) C(27) 3.550 54501
H(30) H(19) 3.099 54501
H(30) H(21) 3.520 54501
H(30) H(39) 2.689 54501
H(30) H(50) 3.339 45501
H(31) C(27) 3.230 54501
H(31) H(39) 2.585 54501
H(31) H(40) 3.433 54501
H(31) H(41) 3.210 54501
H(32) O(3) 3.523 45501
H(32) O(4) 2.851 45501
H(32) N(1) 3.578 45501
H(32) C(27) 3.369 54501
H(32) C(33) 2.916 45501
H(32) H(39) 2.813 54501
H(32) H(40) 3.172 54501
H(32) H(50) 2.275 45501
H(33) C(30) 3.064 54501
H(33) H(21) 3.441 54501
H(33) H(46) 3.516 74602
H(33) H(47) 2.567 54501
H(33) H(48) 2.735 54501
H(33) H(49) 3.526 54501
H(34) H(21) 3.445 54501
H(34) H(26) 2.802 54501
H(34) H(47) 3.214 54501
H(35) C(30) 3.418 54501
H(35) H(23) 3.430 54501
H(35) H(26) 3.574 54501
H(35) H(46) 2.886 74602
H(35) H(47) 2.580 54501
H(35) H(48) 3.512 54501
H(36) O(2) 2.953 64602
H(36) C(21) 3.483 64602
H(36) H(22) 3.243 64602
H(36) H(24) 2.759 64602
H(37) O(2) 3.515 64602
H(37) C(1) 3.476 45501
H(37) C(2) 3.471 45501
H(37) H(1) 3.328 45501
H(37) H(2) 3.122 45501
H(37) H(3) 2.731 45501
H(37) H(26) 3.205 54501
H(38) O(2) 2.712 64602
H(38) C(1) 3.225 45501
H(38) H(1) 2.876 45501
H(38) H(2) 2.780 45501
H(38) H(3) 3.424 45501
H(38) H(12) 3.371 45501
H(39) C(24) 2.857 56501
H(39) H(30) 2.689 56501
H(39) H(31) 2.585 56501
H(39) H(32) 2.813 56501
H(40) O(4) 3.273 46501
H(40) O(5) 3.462 46501
H(40) O(7) 3.123 56501
H(40) N(1) 2.996 46501
H(40) C(33) 3.320 46501
H(40) C(34) 2.951 46501
H(40) C(35) 3.375 46501
H(40) H(31) 3.433 56501
H(40) H(32) 3.172 56501
H(40) H(50) 3.582 46501
H(41) O(7) 2.933 56501
H(41) H(31) 3.210 56501
H(42) C(12) 3.094 45501
H(42) C(30) 3.138 45501
H(42) H(12) 3.373 45501
H(42) H(14) 2.928 45501
H(42) H(15) 2.478 45501
H(42) H(46) 3.120 45501
H(42) H(48) 2.571 45501
H(42) H(49) 2.977 45501
H(43) H(13) 3.567 65602
H(43) H(23) 3.052 64602
H(43) H(46) 2.943 45501
H(43) H(47) 3.225 64602
H(43) H(48) 3.552 45501
H(43) H(49) 3.247 45501
H(44) O(2) 2.812 64602
H(44) H(12) 3.241 45501
H(44) H(15) 3.410 45501
H(44) H(23) 3.152 64602
H(44) H(47) 3.537 64602
H(45) C(21) 3.318 64602
H(45) C(22) 3.094 64602
H(45) C(30) 3.541 74602
H(45) H(2) 3.144 75602
H(45) H(23) 3.238 64602
H(45) H(24) 3.099 64602
H(45) H(25) 2.509 64602
H(45) H(26) 3.198 64602
H(45) H(47) 3.408 74602
H(45) H(49) 2.905 74602
H(46) C(11) 3.321 75602
H(46) C(25) 3.582 75602
H(46) C(28) 3.456 65501
H(46) C(30) 3.455 74602
H(46) H(2) 3.042 75602
H(46) H(12) 2.927 75602
H(46) H(13) 2.832 75602
H(46) H(33) 3.516 75602
H(46) H(35) 2.886 75602
H(46) H(42) 3.120 65501
H(46) H(43) 2.943 65501
H(46) H(47) 2.936 74602
H(46) H(49) 3.105 74602
H(47) C(25) 2.932 56501
H(47) H(25) 3.579 65501
H(47) H(33) 2.567 56501
H(47) H(34) 3.214 56501
H(47) H(35) 2.580 56501
H(47) H(43) 3.225 65602
H(47) H(44) 3.537 65602
H(47) H(45) 3.408 75602
H(47) H(46) 2.936 75602
H(48) C(25) 3.467 56501
H(48) C(28) 3.399 65501
H(48) H(25) 2.895 65501
H(48) H(33) 2.735 56501
H(48) H(35) 3.512 56501
H(48) H(42) 2.571 65501
H(48) H(43) 3.552 65501
H(49) C(22) 3.470 65501
H(49) C(28) 3.502 65501
H(49) C(29) 3.433 75602
H(49) H(12) 3.334 75602
H(49) H(13) 3.273 75602
H(49) H(14) 3.020 75602
H(49) H(24) 3.411 65501
H(49) H(25) 2.600 65501
H(49) H(33) 3.526 56501
H(49) H(42) 2.977 65501
H(49) H(43) 3.247 65501
H(49) H(45) 2.905 75602
H(49) H(46) 3.105 75602
H(50) O(6) 3.139 85702
H(50) C(23) 3.284 65501
H(50) C(24) 3.145 65501
H(50) C(35) 3.400 85702
H(50) H(27) 3.088 65501
H(50) H(29) 2.731 65501
H(50) H(30) 3.339 65501
H(50) H(32) 2.275 65501
H(50) H(40) 3.582 64501
H(50) H(51) 2.802 85702
H(51) O(3) 3.201 84702
H(51) C(7) 3.267 64501
H(51) C(31) 3.576 84702
H(51) C(32) 3.532 84702
H(51) C(33) 3.150 84702
H(51) H(9) 2.761 64501
H(51) H(8) 3.262 64501
H(51) H(10) 3.014 64501
H(51) H(18) 3.575 64501
H(51) H(29) 3.433 74702
H(51) H(50) 2.802 84702
H(52) O(4) 2.678 45501
H(52) N(1) 3.578 45501
H(52) H(18) 3.453 64501
H(52) H(20) 3.532 64501
H(52) H(28) 3.596 74702

loop_
_geom_torsion_atom_site_label_1
_geom_torsion_atom_site_label_2
_geom_torsion_atom_site_label_3
_geom_torsion_atom_site_label_4
_geom_torsion
C(3) O(1) C(31) O(3) 2.8(4)
C(3) O(1) C(31) C(32) -176.1(2)
C(31) O(1) C(3) C(2) 88.7(2)
C(31) O(1) C(3) C(4) -147.9(2)
C(29) O(2) C(20) C(19) -111.6(2)
C(29) O(2) C(20) C(30) 111.2(2)
O(4) N(1) C(34) C(33) -3.0(4)
O(4) N(1) C(34) C(35) 172.8(2)
O(5) N(1) C(34) C(33) 178.6(2)
O(5) N(1) C(34) C(35) -5.5(3)
O(6) N(2) C(36) C(35) 16.7(4)
O(6) N(2) C(36) C(37) -166.7(2)
O(7) N(2) C(36) C(35) -161.3(2)
O(7) N(2) C(36) C(37) 15.3(4)
C(2) C(1) C(10) C(5) 52.3(3)
C(2) C(1) C(10) C(9) 169.0(2)
C(2) C(1) C(10) C(25) -71.4(3)
C(10) C(1) C(2) C(3) -54.5(3)
C(1) C(2) C(3) O(1) 173.8(2)
C(1) C(2) C(3) C(4) 55.4(3)
O(1) C(3) C(4) C(5) -171.1(2)
O(1) C(3) C(4) C(23) 71.4(2)
O(1) C(3) C(4) C(24) -46.0(2)
C(2) C(3) C(4) C(5) -52.2(3)
C(2) C(3) C(4) C(23) -169.6(2)
C(2) C(3) C(4) C(24) 73.0(3)
C(3) C(4) C(5) C(6) -174.6(2)
C(3) C(4) C(5) C(10) 53.9(3)
C(23) C(4) C(5) C(6) -58.2(3)
C(23) C(4) C(5) C(10) 170.2(2)
C(24) C(4) C(5) C(6) 62.8(3)
C(24) C(4) C(5) C(10) -68.7(3)
C(4) C(5) C(6) C(7) 166.8(2)
C(4) C(5) C(10) C(1) -55.0(3)
C(4) C(5) C(10) C(9) -171.2(2)
C(4) C(5) C(10) C(25) 63.6(3)
C(6) C(5) C(10) C(1) 172.5(2)
C(6) C(5) C(10) C(9) 56.3(3)
C(6) C(5) C(10) C(25) -68.9(3)
C(10) C(5) C(6) C(7) -58.8(3)
C(5) C(6) C(7) C(8) 56.2(3)
C(6) C(7) C(8) C(9) -49.6(3)
C(6) C(7) C(8) C(14) -168.9(2)
C(6) C(7) C(8) C(26) 71.3(2)
C(7) C(8) C(9) C(10) 49.2(3)
C(7) C(8) C(9) C(11) -178.6(2)
C(7) C(8) C(14) C(13) -177.4(2)
C(7) C(8) C(14) C(15) -54.8(2)
C(7) C(8) C(14) C(27) 62.3(2)
C(9) C(8) C(14) C(13) 63.3(2)
C(9) C(8) C(14) C(15) -174.1(2)
C(9) C(8) C(14) C(27) -57.0(2)
C(14) C(8) C(9) C(10) 169.9(2)
C(14) C(8) C(9) C(11) -57.9(2)
C(26) C(8) C(9) C(10) -68.8(3)
C(26) C(8) C(9) C(11) 63.4(3)
C(26) C(8) C(14) C(13) -59.2(2)
C(26) C(8) C(14) C(15) 63.4(2)
C(26) C(8) C(14) C(27) -179.6(2)
C(8) C(9) C(10) C(1) -169.7(2)
C(8) C(9) C(10) C(5) -53.4(2)
C(8) C(9) C(10) C(25) 73.8(3)
C(8) C(9) C(11) C(12) 51.4(3)
C(10) C(9) C(11) C(12) -175.7(2)
C(11) C(9) C(10) C(1) 59.9(2)
C(11) C(9) C(10) C(5) 176.3(2)
C(11) C(9) C(10) C(25) -56.5(2)
C(9) C(11) C(12) C(13) -49.8(3)
C(11) C(12) C(13) C(14) 54.5(3)
C(11) C(12) C(13) C(18) -178.6(2)
C(12) C(13) C(14) C(8) -61.5(2)
C(12) C(13) C(14) C(15) 176.0(2)
C(12) C(13) C(14) C(27) 60.0(3)
C(12) C(13) C(18) C(17) 179.4(2)
C(12) C(13) C(18) C(19) 58.8(3)
C(14) C(13) C(18) C(17) -54.7(3)
C(14) C(13) C(18) C(19) -175.2(2)
C(18) C(13) C(14) C(8) 170.4(2)
C(18) C(13) C(14) C(15) 47.9(3)
C(18) C(13) C(14) C(27) -68.0(2)
C(8) C(14) C(15) C(16) -168.4(2)
C(13) C(14) C(15) C(16) -47.8(3)
C(27) C(14) C(15) C(16) 70.8(3)
C(14) C(15) C(16) C(17) 53.5(3)
C(15) C(16) C(17) C(18) -57.2(3)
C(15) C(16) C(17) C(22) -170.0(2)
C(15) C(16) C(17) C(28) 66.7(3)
C(16) C(17) C(18) C(13) 58.8(3)
C(16) C(17) C(18) C(19) -171.3(2)
C(16) C(17) C(22) C(21) 159.1(2)
C(18) C(17) C(22) C(21) 41.4(2)
C(22) C(17) C(18) C(13) -178.9(2)
C(22) C(17) C(18) C(19) -48.9(2)
C(28) C(17) C(18) C(13) -63.3(3)
C(28) C(17) C(18) C(19) 66.6(3)
C(28) C(17) C(22) C(21) -77.0(2)
C(13) C(18) C(19) C(20) -74.9(3)
C(13) C(18) C(19) C(21) 161.9(2)
C(17) C(18) C(19) C(20) 159.8(2)
C(17) C(18) C(19) C(21) 36.6(2)
C(18) C(19) C(20) O(2) 174.7(2)
C(18) C(19) C(20) C(29) 109.8(3)
C(18) C(19) C(20) C(30) -51.6(4)
C(18) C(19) C(21) C(22) -10.9(2)
C(20) C(19) C(21) C(22) -138.3(2)
C(21) C(19) C(20) O(2) -66.8(3)
C(21) C(19) C(20) C(29) -131.7(2)
C(21) C(19) C(20) C(30) 66.9(3)
C(19) C(20) C(29) O(2) 98.9(2)
C(30) C(20) C(29) O(2) -99.6(2)
C(19) C(21) C(22) C(17) -19.0(2)
O(1) C(31) C(32) C(33) 170.2(2)
O(1) C(31) C(32) C(37) -7.2(4)
O(3) C(31) C(32) C(33) -8.7(4)
O(3) C(31) C(32) C(37) 173.8(3)
C(31) C(32) C(33) C(34) -177.7(2)
C(31) C(32) C(37) C(36) 178.4(2)
C(33) C(32) C(37) C(36) 0.9(4)
C(37) C(32) C(33) C(34) -0.2(3)
C(32) C(33) C(34) N(1) 174.0(2)
C(32) C(33) C(34) C(35) -1.6(4)
N(1) C(34) C(35) C(36) -173.3(2)
C(33) C(34) C(35) C(36) 2.4(4)
C(34) C(35) C(36) N(2) 174.8(2)
C(34) C(35) C(36) C(37) -1.5(4)
N(2) C(36) C(37) C(32) -176.4(2)
C(35) C(36) C(37) C(32) -0.1(3)

loop_
_cod_related_entry_id
_cod_related_entry_code
_cod_related_entry_database
1 21199651 ChemSpider
